data_7062849
loop_
_publ_author_name
'\<St\<ep\'an, Ji\<r\'i'
'Vinkl\'arek, Jarom\'ir'
'C\'isa\<rov\'a, Ivana'
'Dost\'al, Libor'
'Honz\'i\<cek, Jan'

_publ_section_title
;
 Benz[e]indenyl and benz[f]indenyl molybdenum compounds: evidence of the
 \h3-coordination mode
;
_journal_issue 46
_journal_name_full 'New Journal of Chemistry'
_journal_page_first 21396
_journal_page_last 21403
_journal_paper_doi 10.1039/D3NJ04406H
_journal_volume 47
_journal_year 2023
_chemical_absolute_configuration ad
_chemical_compound_source 'synthesized by the authors'
_chemical_formula_moiety 'C18 H14 Mo O2'
_chemical_formula_sum 'C18 H14 Mo O2'
_chemical_formula_weight 358.23
_space_group_crystal_system monoclinic
_space_group_IT_number 4
_space_group_name_Hall 'P 2yb'
_space_group_name_H-M_alt 'P 1 21 1'
_atom_sites_solution_hydrogens mixed
_atom_sites_solution_primary direct
_audit_creation_method SHELXL-2018/3
_audit_update_record
;
2023-09-19 deposited with the CCDC.	2023-10-30 downloaded from the CCDC.
;
_cell_angle_alpha 90
_cell_angle_beta 93.3280(10)
_cell_angle_gamma 90
_cell_formula_units_Z 2
_cell_length_a 8.1572(3)
_cell_length_b 6.9602(3)
_cell_length_c 12.5929(5)
_cell_measurement_reflns_used 9902
_cell_measurement_temperature 150(2)
_cell_measurement_theta_max 27.4947
_cell_measurement_theta_min 3.2409
_cell_volume 713.77(5)
_computing_cell_refinement 'SAINT V8.37A (Bruker AXS Inc., 2015)'
_computing_data_collection 'Bruker Instrument Service vV6.2.3'
_computing_data_reduction 'SAINT V8.37A (Bruker AXS Inc., 2015)'
_computing_structure_refinement 'SHELXL-2018/3 (Sheldrick, 2018)'
_computing_structure_solution 'SHELXT 2014/5 (Sheldrick, 2014)'
_diffrn_ambient_temperature 150(2)
_diffrn_measured_fraction_theta_full 0.996
_diffrn_measured_fraction_theta_max 0.997
_diffrn_measurement_device_type 'Bruker D8 VENTURE Kappa Duo PHOTON 100 CMOS'
_diffrn_measurement_method '\f and \w scans'
_diffrn_radiation_monochromator 'Quazar Mo multilayer optic'
_diffrn_radiation_type MoK\a
_diffrn_radiation_wavelength 0.71073
_diffrn_reflns_av_R_equivalents 0.0172
_diffrn_reflns_av_unetI/netI 0.0140
_diffrn_reflns_Laue_measured_fraction_full 0.996
_diffrn_reflns_Laue_measured_fraction_max 0.997
_diffrn_reflns_limit_h_max 10
_diffrn_reflns_limit_h_min -10
_diffrn_reflns_limit_k_max 9
_diffrn_reflns_limit_k_min -9
_diffrn_reflns_limit_l_max 16
_diffrn_reflns_limit_l_min -16
_diffrn_reflns_number 14824
_diffrn_reflns_point_group_measured_fraction_full 0.997
_diffrn_reflns_point_group_measured_fraction_max 0.997
_diffrn_reflns_theta_full 25.242
_diffrn_reflns_theta_max 27.502
_diffrn_reflns_theta_min 2.501
_diffrn_source 'I\mS  micro-focus sealed tube'
_exptl_absorpt_coefficient_mu 0.919
_exptl_absorpt_correction_T_max 0.91
_exptl_absorpt_correction_T_min 0.84
_exptl_absorpt_correction_type multi-scan
_exptl_absorpt_process_details
;
SADABS-2016/2 - Bruker AXS area detector scaling and absorption correction
;
_exptl_crystal_colour yellow
_exptl_crystal_density_diffrn 1.667
_exptl_crystal_description prism
_exptl_crystal_F_000 360
_exptl_crystal_size_max 0.247
_exptl_crystal_size_mid 0.171
_exptl_crystal_size_min 0.104
_refine_diff_density_max 0.264
_refine_diff_density_min -0.591
_refine_diff_density_rms 0.058
_refine_ls_abs_structure_details
;
 Refined as an inversion twin.
;
_refine_ls_abs_structure_Flack 0.58(3)
_refine_ls_extinction_method none
_refine_ls_goodness_of_fit_ref 1.107
_refine_ls_hydrogen_treatment constr
_refine_ls_matrix_type full
_refine_ls_number_parameters 201
_refine_ls_number_reflns 3247
_refine_ls_number_restraints 7
_refine_ls_restrained_S_all 1.107
_refine_ls_R_factor_all 0.0164
_refine_ls_R_factor_gt 0.0160
_refine_ls_shift/su_max 0.001
_refine_ls_shift/su_mean 0.000
_refine_ls_structure_factor_coef Fsqd
_refine_ls_weighting_details 'w=1/[\s^2^(Fo^2^)+(0.0254P)^2^+0.1420P] where P=(Fo^2^+2Fc^2^)/3'
_refine_ls_weighting_scheme calc
_refine_ls_wR_factor_gt 0.0402
_refine_ls_wR_factor_ref 0.0404
_reflns_Friedel_coverage 0.846
_reflns_Friedel_fraction_full 0.997
_reflns_Friedel_fraction_max 0.997
_reflns_number_gt 3209
_reflns_number_total 3247
_reflns_threshold_expression 'I > 2\s(I)'
_cod_data_source_file d3nj04406h2.cif
_cod_data_source_block mo_jv160930mo1_vinklarek
_cod_depositor_comments 'Adding full bibliography for 7062849--7062851.cif.'
_cod_original_sg_symbol_H-M 'P 21'
_cod_database_code 7062849
_shelx_shelxl_version_number 2018/3
_shelx_space_group_comment
;
The symmetry employed for this shelxl refinement is uniquely defined
by the following loop, which should always be used as a source of
symmetry information in preference to the above space-group names.
They are only intended as comments.
;
_shelx_estimated_absorpt_t_min 0.805
_shelx_estimated_absorpt_t_max 0.910

loop_
_space_group_symop_operation_xyz
'x, y, z'
'-x, y+1/2, -z'

loop_
_atom_site_label
_atom_site_type_symbol
_atom_site_fract_x
_atom_site_fract_y
_atom_site_fract_z
_atom_site_U_iso_or_equiv
_atom_site_adp_type
_atom_site_occupancy
_atom_site_site_symmetry_order
_atom_site_calc_flag
_atom_site_refinement_flags_posn
_atom_site_refinement_flags_adp
_atom_site_refinement_flags_occupancy
_atom_site_disorder_assembly
_atom_site_disorder_group
Mo1 Mo 0.70566(2) 0.50942(3) 0.84627(2) 0.01516(6) Uani 1 1 d . . . . .
C1 C 0.4844(3) 0.4364(4) 0.72702(19) 0.0193(5) Uani 1 1 d . . . . .
H1 H 0.462331 0.305688 0.709919 0.023 Uiso 1 1 calc R U . . .
C2 C 0.4249(3) 0.5395(5) 0.8145(2) 0.0227(7) Uani 1 1 d . . . . .
H2 H 0.352351 0.490441 0.864273 0.027 Uiso 1 1 calc R U . . .
C3 C 0.4921(3) 0.7287(4) 0.8151(2) 0.0222(5) Uani 1 1 d . . . . .
H3 H 0.476436 0.825623 0.866600 0.027 Uiso 1 1 calc R U . . .
C4 C 0.5874(3) 0.7455(4) 0.72389(19) 0.0188(4) Uani 1 1 d . . . . .
C5 C 0.5829(3) 0.5647(3) 0.66970(19) 0.0166(5) Uani 1 1 d . . . . .
C6 C 0.6678(3) 0.5402(4) 0.57204(18) 0.0168(6) Uani 1 1 d . . . . .
C7 C 0.7515(3) 0.7017(4) 0.5336(2) 0.0196(5) Uani 1 1 d . . . . .
C8 C 0.7547(3) 0.8813(4) 0.5916(2) 0.0232(5) Uani 1 1 d . . . . .
H8 H 0.813187 0.986933 0.564559 0.028 Uiso 1 1 calc R U . . .
C9 C 0.6772(3) 0.9042(3) 0.6830(2) 0.0224(5) Uani 1 1 d . . . . .
H9 H 0.682249 1.023593 0.719687 0.027 Uiso 1 1 calc R U . . .
C10 C 0.6681(3) 0.3664(4) 0.5158(2) 0.0203(5) Uani 1 1 d . . . . .
H10 H 0.613675 0.257231 0.542212 0.024 Uiso 1 1 calc R U . . .
C11 C 0.7475(4) 0.3535(4) 0.4218(2) 0.0250(5) Uani 1 1 d . . . . .
H11 H 0.748322 0.235254 0.384084 0.030 Uiso 1 1 calc R U . . .
C12 C 0.8272(3) 0.5157(7) 0.38200(17) 0.0274(5) Uani 1 1 d . . . . .
H12 H 0.879120 0.507427 0.316554 0.033 Uiso 1 1 calc R U . . .
C13 C 0.8301(4) 0.6847(4) 0.4370(2) 0.0257(6) Uani 1 1 d . . . . .
H13 H 0.885748 0.792458 0.409941 0.031 Uiso 1 1 calc R U . . .
C14 C 0.9593(4) 0.6637(6) 0.8753(3) 0.0429(8) Uani 1 1 d . . . . .
H14A H 1.008244 0.617647 0.920104 0.051 Uiso 0.866(9) 1 d R U P A 1
H14B H 0.954751 0.823449 0.872361 0.051 Uiso 0.866(9) 1 d R U P A 1
H14C H 1.006721 0.751752 0.914487 0.051 Uiso 0.134(9) 1 d R U P A 2
H14D H 0.869197 0.752705 0.813586 0.051 Uiso 0.134(9) 1 d R U P A 2
C15 C 0.9512(3) 0.5538(5) 0.7833(3) 0.0254(10) Uani 0.866(9) 1 d . . P A 1
H15 H 0.933696 0.627215 0.708214 0.030 Uiso 0.866(9) 1 d R U P A 1
C15A C 0.9922(17) 0.488(4) 0.8569(11) 0.014(5) Uani 0.134(9) 1 d . U P A 2
H15A H 1.076735 0.438218 0.904013 0.017 Uiso 0.134(9) 1 d R U P A 2
C16 C 0.9333(4) 0.3557(5) 0.7840(3) 0.0327(7) Uani 1 1 d . . . . .
H16A H 0.991948 0.261707 0.832549 0.039 Uiso 0.866(9) 1 d R U P A 1
H16B H 0.917280 0.276170 0.709992 0.039 Uiso 0.866(9) 1 d R U P A 1
H16C H 0.858372 0.389103 0.722098 0.039 Uiso 0.134(9) 1 d R U P A 2
H16D H 0.983903 0.226796 0.776174 0.039 Uiso 0.134(9) 1 d R U P A 2
C17 C 0.7242(3) 0.5790(4) 0.9969(2) 0.0241(5) Uani 1 1 d . . . . .
C18 C 0.7041(3) 0.2546(4) 0.90834(19) 0.0216(5) Uani 1 1 d . . . . .
O1 O 0.7327(3) 0.6180(3) 1.08612(16) 0.0353(5) Uani 1 1 d . . . . .
O2 O 0.7005(3) 0.1011(3) 0.94475(16) 0.0306(4) Uani 1 1 d . . . . .

loop_
_atom_site_aniso_label
_atom_site_aniso_U_11
_atom_site_aniso_U_22
_atom_site_aniso_U_33
_atom_site_aniso_U_23
_atom_site_aniso_U_13
_atom_site_aniso_U_12
Mo1 0.01360(9) 0.01750(9) 0.01444(9) 0.00010(10) 0.00137(5) 0.00010(9)
C1 0.0153(10) 0.0210(10) 0.0213(11) 0.0001(9) -0.0008(9) -0.0016(8)
C2 0.0133(9) 0.032(2) 0.0227(10) 0.0003(10) 0.0028(7) 0.0021(10)
C3 0.0204(11) 0.0234(12) 0.0232(13) 0.0002(10) 0.0057(9) 0.0064(10)
C4 0.0183(10) 0.0180(11) 0.0200(11) 0.0002(9) 0.0004(8) 0.0027(9)
C5 0.0147(10) 0.0169(11) 0.0180(10) 0.0003(7) -0.0016(8) 0.0007(7)
C6 0.0142(9) 0.0184(17) 0.0175(9) -0.0003(9) -0.0009(7) 0.0021(8)
C7 0.0164(11) 0.0207(11) 0.0217(12) 0.0044(9) 0.0001(9) 0.0008(9)
C8 0.0238(12) 0.0175(11) 0.0284(13) 0.0047(9) 0.0023(10) -0.0013(9)
C9 0.0256(12) 0.0139(12) 0.0274(13) -0.0008(9) 0.0007(10) 0.0000(9)
C10 0.0180(12) 0.0204(12) 0.0222(13) -0.0007(10) -0.0011(10) -0.0005(10)
C11 0.0233(13) 0.0302(14) 0.0212(13) -0.0088(10) -0.0026(10) 0.0034(11)
C12 0.0233(10) 0.0418(13) 0.0174(9) 0.0031(18) 0.0033(7) 0.0023(19)
C13 0.0229(13) 0.0320(14) 0.0226(13) 0.0070(10) 0.0043(11) 0.0005(11)
C14 0.0208(14) 0.063(2) 0.045(2) -0.0094(17) -0.0002(12) -0.0155(14)
C15 0.0132(12) 0.034(2) 0.0295(18) 0.0033(13) 0.0033(11) -0.0004(11)
C15A 0.009(5) 0.020(8) 0.012(7) 0.008(5) 0.002(4) -0.003(5)
C16 0.0212(13) 0.0405(18) 0.0374(17) 0.0035(14) 0.0111(12) 0.0112(13)
C17 0.0231(12) 0.0230(10) 0.0261(13) -0.0022(10) 0.0005(10) -0.0030(9)
C18 0.0223(11) 0.0264(12) 0.0159(11) -0.0022(10) 0.0003(9) 0.0004(10)
O1 0.0437(12) 0.0416(13) 0.0206(10) -0.0094(9) 0.0020(8) -0.0078(10)
O2 0.0436(12) 0.0222(9) 0.0257(10) 0.0041(8) -0.0009(8) -0.0006(8)

loop_
_atom_type_symbol
_atom_type_description
_atom_type_scat_dispersion_real
_atom_type_scat_dispersion_imag
_atom_type_scat_source
C C 0.0033 0.0016 'International Tables Vol C Tables 4.2.6.8 and 6.1.1.4'
H H 0.0000 0.0000 'International Tables Vol C Tables 4.2.6.8 and 6.1.1.4'
Mo Mo -1.6832 0.6857 'International Tables Vol C Tables 4.2.6.8 and 6.1.1.4'
O O 0.0106 0.0060 'International Tables Vol C Tables 4.2.6.8 and 6.1.1.4'

loop_
_geom_angle_atom_site_label_1
_geom_angle_atom_site_label_2
_geom_angle_atom_site_label_3
_geom_angle
_geom_angle_site_symmetry_1
_geom_angle_site_symmetry_3
_geom_angle_publ_flag
C18 Mo1 C17 80.65(11) . . ?
C18 Mo1 C15 107.37(11) . . ?
C17 Mo1 C15 106.97(12) . . ?
C18 Mo1 C2 97.08(11) . . ?
C17 Mo1 C2 99.52(10) . . ?
C15 Mo1 C2 146.28(11) . . ?
C18 Mo1 C16 74.81(12) . . ?
C17 Mo1 C16 115.10(12) . . ?
C15 Mo1 C16 35.51(14) . . ?
C2 Mo1 C16 142.02(12) . . ?
C18 Mo1 C3 130.13(10) . . ?
C17 Mo1 C3 90.93(10) . . ?
C15 Mo1 C3 122.00(11) . . ?
C2 Mo1 C3 35.77(10) . . ?
C16 Mo1 C3 148.22(10) . . ?
C18 Mo1 C1 92.15(10) . . ?
C17 Mo1 C1 133.69(10) . . ?
C15 Mo1 C1 118.73(10) . . ?
C2 Mo1 C1 35.66(9) . . ?
C16 Mo1 C1 106.65(11) . . ?
C3 Mo1 C1 59.48(9) . . ?
C18 Mo1 C15A 87.1(6) . . ?
C17 Mo1 C15A 86.5(4) . . ?
C2 Mo1 C15A 173.1(4) . . ?
C16 Mo1 C15A 34.2(5) . . ?
C3 Mo1 C15A 141.7(6) . . ?
C1 Mo1 C15A 139.1(4) . . ?
C18 Mo1 C14 112.52(13) . . ?
C17 Mo1 C14 73.56(12) . . ?
C15 Mo1 C14 35.29(12) . . ?
C2 Mo1 C14 147.49(13) . . ?
C16 Mo1 C14 63.05(14) . . ?
C3 Mo1 C14 111.77(12) . . ?
C1 Mo1 C14 147.48(11) . . ?
C15A Mo1 C14 31.6(6) . . ?
C18 Mo1 C4 150.24(9) . . ?
C17 Mo1 C4 117.12(10) . . ?
C15 Mo1 C4 90.73(10) . . ?
C2 Mo1 C4 58.19(9) . . ?
C16 Mo1 C4 113.35(10) . . ?
C3 Mo1 C4 34.96(8) . . ?
C1 Mo1 C4 58.17(9) . . ?
C15A Mo1 C4 116.1(5) . . ?
C14 Mo1 C4 95.98(12) . . ?
C18 Mo1 C5 120.31(9) . . ?
C17 Mo1 C5 149.10(10) . . ?
C15 Mo1 C5 89.06(10) . . ?
C2 Mo1 C5 58.17(8) . . ?
C16 Mo1 C5 93.42(10) . . ?
C3 Mo1 C5 58.34(8) . . ?
C1 Mo1 C5 34.85(8) . . ?
C15A Mo1 C5 115.0(4) . . ?
C14 Mo1 C5 112.72(11) . . ?
C4 Mo1 C5 34.47(8) . . ?
C2 C1 C5 107.7(2) . . ?
C2 C1 Mo1 71.24(13) . . ?
C5 C1 Mo1 75.64(13) . . ?
C2 C1 H1 126.1 . . ?
C5 C1 H1 126.1 . . ?
Mo1 C1 H1 118.9 . . ?
C1 C2 C3 108.7(2) . . ?
C1 C2 Mo1 73.10(13) . . ?
C3 C2 Mo1 72.89(14) . . ?
C1 C2 H2 125.6 . . ?
C3 C2 H2 125.6 . . ?
Mo1 C2 H2 120.1 . . ?
C2 C3 C4 107.4(2) . . ?
C2 C3 Mo1 71.34(14) . . ?
C4 C3 Mo1 75.71(14) . . ?
C2 C3 H3 126.3 . . ?
C4 C3 H3 126.3 . . ?
Mo1 C3 H3 118.6 . . ?
C3 C4 C5 108.1(2) . . ?
C3 C4 C9 131.6(2) . . ?
C5 C4 C9 120.3(2) . . ?
C3 C4 Mo1 69.33(14) . . ?
C5 C4 Mo1 72.79(13) . . ?
C9 C4 Mo1 123.94(17) . . ?
C1 C5 C4 108.0(2) . . ?
C1 C5 C6 131.6(2) . . ?
C4 C5 C6 120.4(2) . . ?
C1 C5 Mo1 69.51(13) . . ?
C4 C5 Mo1 72.74(13) . . ?
C6 C5 Mo1 124.51(15) . . ?
C10 C6 C7 119.8(2) . . ?
C10 C6 C5 122.9(2) . . ?
C7 C6 C5 117.3(2) . . ?
C13 C7 C6 118.7(2) . . ?
C13 C7 C8 120.7(2) . . ?
C6 C7 C8 120.6(2) . . ?
C9 C8 C7 122.3(2) . . ?
C9 C8 H8 118.8 . . ?
C7 C8 H8 118.8 . . ?
C8 C9 C4 119.1(2) . . ?
C8 C9 H9 120.4 . . ?
C4 C9 H9 120.4 . . ?
C11 C10 C6 120.2(2) . . ?
C11 C10 H10 119.9 . . ?
C6 C10 H10 119.9 . . ?
C10 C11 C12 120.0(3) . . ?
C10 C11 H11 120.0 . . ?
C12 C11 H11 120.0 . . ?
C13 C12 C11 120.3(2) . . ?
C13 C12 H12 119.8 . . ?
C11 C12 H12 119.8 . . ?
C12 C13 C7 120.9(3) . . ?
C12 C13 H13 119.5 . . ?
C7 C13 H13 119.5 . . ?
C15A C14 Mo1 74.1(7) . . ?
C15 C14 Mo1 67.53(17) . . ?
C15 C14 H14A 113.1 . . ?
Mo1 C14 H14A 110.6 . . ?
C15 C14 H14B 121.5 . . ?
Mo1 C14 H14B 115.2 . . ?
H14A C14 H14B 118.1 . . ?
C15A C14 H14C 133.8 . . ?
Mo1 C14 H14C 141.0 . . ?
C15A C14 H14D 120.0 . . ?
Mo1 C14 H14D 68.6 . . ?
H14C C14 H14D 103.8 . . ?
C16 C15 C14 122.9(3) . . ?
C16 C15 Mo1 76.19(18) . . ?
C14 C15 Mo1 77.18(18) . . ?
C16 C15 H15 118.0 . . ?
C14 C15 H15 118.0 . . ?
Mo1 C15 H15 107.6 . . ?
C14 C15A C16 134.4(13) . . ?
C14 C15A Mo1 74.3(7) . . ?
C16 C15A Mo1 72.1(6) . . ?
C14 C15A H15A 113.0 . . ?
C16 C15A H15A 112.6 . . ?
Mo1 C15A H15A 138.2 . . ?
C15A C16 Mo1 73.7(6) . . ?
C15 C16 Mo1 68.31(18) . . ?
C15 C16 H16A 127.5 . . ?
Mo1 C16 H16A 117.4 . . ?
C15 C16 H16B 120.6 . . ?
Mo1 C16 H16B 117.8 . . ?
H16A C16 H16B 102.8 . . ?
C15A C16 H16C 123.1 . . ?
Mo1 C16 H16C 71.8 . . ?
C15A C16 H16D 122.9 . . ?
Mo1 C16 H16D 142.7 . . ?
H16C C16 H16D 112.0 . . ?
O1 C17 Mo1 178.8(2) . . ?
O2 C18 Mo1 178.8(2) . . ?

loop_
_geom_bond_atom_site_label_1
_geom_bond_atom_site_label_2
_geom_bond_distance
_geom_bond_site_symmetry_2
_geom_bond_publ_flag
Mo1 C18 1.939(3) . ?
Mo1 C17 1.956(3) . ?
Mo1 C15 2.218(3) . ?
Mo1 C2 2.312(2) . ?
Mo1 C16 2.319(3) . ?
Mo1 C3 2.332(2) . ?
Mo1 C1 2.336(2) . ?
Mo1 C15A 2.338(14) . ?
Mo1 C14 2.341(3) . ?
Mo1 C4 2.415(2) . ?
Mo1 C5 2.416(2) . ?
C1 C2 1.423(4) . ?
C1 C5 1.425(3) . ?
C1 H1 0.9500 . ?
C2 C3 1.426(4) . ?
C2 H2 0.9500 . ?
C3 C4 1.428(3) . ?
C3 H3 0.9500 . ?
C4 C5 1.431(3) . ?
C4 C9 1.437(3) . ?
C5 C6 1.456(3) . ?
C6 C10 1.402(3) . ?
C6 C7 1.415(4) . ?
C7 C13 1.412(4) . ?
C7 C8 1.447(4) . ?
C8 C9 1.355(4) . ?
C8 H8 0.9500 . ?
C9 H9 0.9500 . ?
C10 C11 1.385(4) . ?
C10 H10 0.9500 . ?
C11 C12 1.409(5) . ?
C11 H11 0.9500 . ?
C12 C13 1.364(5) . ?
C12 H12 0.9500 . ?
C13 H13 0.9500 . ?
C14 C15A 1.27(2) . ?
C14 C15 1.387(5) . ?
C14 H14A 0.7444 . ?
C14 H14B 1.1130 . ?
C14 H14C 0.8638 . ?
C14 H14D 1.2091 . ?
C15 C16 1.387(6) . ?
C15 H15 1.0772 . ?
C15A C16 1.37(2) . ?
C15A H15A 0.9500 . ?
C16 H16A 0.9980 . ?
C16 H16B 1.0856 . ?
C16 H16C 0.9902 . ?
C16 H16D 0.9948 . ?
C17 O1 1.154(3) . ?
C18 O2 1.164(3) . ?
